data_7004320
loop_
_publ_author_name
'Fourmigu\'e, Marc'
'Reinheimer, Eric W.'
'Dunbar, Kim R.'
'Auban-Senzier, Pascale'
'Pasquier, Claude'
'Coulon, Claude'

_publ_section_title
;
 A series of strongly one-dimensional organic metals with strictly
 uniform stacks: (o-DMTTF)2X (X = Cl, Br, I)
;
_journal_issue 34
_journal_name_full 'Dalton Transactions'
_journal_page_first 4652
_journal_paper_doi 10.1039/b805511d
_journal_year 2008
_chemical_absolute_configuration unk
_chemical_compound_source 'synthesis as described'
_chemical_formula_moiety '2(C8 H8 S4), Br'
_chemical_formula_sum 'C16 H16 Br S8'
_chemical_formula_weight 544.68
_chemical_name_systematic
;
?
;
_space_group_IT_number 122
_symmetry_cell_setting tetragonal
_symmetry_Int_Tables_number 122
_symmetry_space_group_name_Hall 'I -4 2bw'
_symmetry_space_group_name_H-M 'I -4 2 d'
_atom_sites_solution_hydrogens geom
_atom_sites_solution_primary direct
_atom_sites_solution_secondary difmap
_audit_creation_date 2007-10-31T18:01:28-00:00
_audit_creation_method 'WinGX routine CIF_UPDATE'
_cell_angle_alpha 90
_cell_angle_beta 90
_cell_angle_gamma 90
_cell_formula_units_Z 4
_cell_length_a 17.0920(3)
_cell_length_b 17.0920(3)
_cell_length_c 7.0582(2)
_cell_measurement_reflns_used 10744
_cell_measurement_temperature 293(2)
_cell_measurement_theta_max 27.485
_cell_measurement_theta_min 2.91
_cell_measurement_wavelength 0.71073
_cell_volume 2061.96(8)
_computing_cell_refinement 'HKL Scalepack (Otwinowski & Minor 1997)'
_computing_data_collection 'Collect (Nonius BV, 1997-2000)'
_computing_data_reduction 'HKL Denzo and Scalepack (Otwinowski & Minor 1997)'
_computing_molecular_graphics 'Ortep-3 for Windows (Farrugia, 1997)'
_computing_publication_material 'WinGX publication routines (Farrugia, 1999)'
_computing_structure_refinement 'SHELXL-97 (Sheldrick, 1997)'
_computing_structure_solution 'SHELXS-86 (Sheldrick, 1986)'
_diffrn_ambient_temperature 293(2)
_diffrn_detector 'CCD plate'
_diffrn_detector_area_resol_mean 9
_diffrn_measured_fraction_theta_full 0.997
_diffrn_measured_fraction_theta_max 0.997
_diffrn_measurement_device '95mm CCD camera on \k-goniostat'
_diffrn_measurement_device_type KappaCCD
_diffrn_measurement_method 'CCD rotation images, thick slices'
_diffrn_orient_matrix_type 'by Nonius Collect from scalepack cell'
_diffrn_orient_matrix_UB_11 0.323633E-1
_diffrn_orient_matrix_UB_12 0.257479E-1
_diffrn_orient_matrix_UB_13 0.100217
_diffrn_orient_matrix_UB_21 0.16984E-2
_diffrn_orient_matrix_UB_22 -0.502427E-1
_diffrn_orient_matrix_UB_23 0.724795E-1
_diffrn_orient_matrix_UB_31 0.487113E-1
_diffrn_orient_matrix_UB_32 -0.153549E-1
_diffrn_orient_matrix_UB_33 -0.691104E-1
_diffrn_radiation_monochromator graphite
_diffrn_radiation_probe x-ray
_diffrn_radiation_type MoK\a
_diffrn_radiation_wavelength 0.71073
_diffrn_reflns_av_R_equivalents 0.069
_diffrn_reflns_av_unetI/netI 0.0234
_diffrn_reflns_limit_h_max 22
_diffrn_reflns_limit_h_min -22
_diffrn_reflns_limit_k_max 22
_diffrn_reflns_limit_k_min -22
_diffrn_reflns_limit_l_max 9
_diffrn_reflns_limit_l_min -8
_diffrn_reflns_number 17533
_diffrn_reflns_theta_full 27.47
_diffrn_reflns_theta_max 27.47
_diffrn_reflns_theta_min 3.12
_diffrn_source 'Enraf Nonius FR590'
_exptl_absorpt_coefficient_mu 2.803
_exptl_absorpt_correction_T_max 0.8301
_exptl_absorpt_correction_T_min 0.6393
_exptl_absorpt_correction_type multi-scan
_exptl_absorpt_process_details
;
[c.f. r.h. blessing, acta cryst. (1995), a51, 33-38]
;
_exptl_crystal_colour black
_exptl_crystal_density_diffrn 1.755
_exptl_crystal_density_method 'not measured'
_exptl_crystal_description prism
_exptl_crystal_F_000 1100
_exptl_crystal_size_max 0.2
_exptl_crystal_size_mid 0.1
_exptl_crystal_size_min 0.05
_refine_diff_density_max 0.251
_refine_diff_density_min -0.313
_refine_diff_density_rms 0.058
_refine_ls_abs_structure_details 'Flack H D (1983), Acta Cryst. A39, 876-881'
_refine_ls_abs_structure_Flack 0.378(12)
_refine_ls_extinction_coef 0.0022(3)
_refine_ls_extinction_expression Fc^*^=kFc[1+0.001xFc^2^\l^3^/sin(2\q)]^-1/4^
_refine_ls_extinction_method SHELXL
_refine_ls_goodness_of_fit_ref 1.163
_refine_ls_hydrogen_treatment constr
_refine_ls_matrix_type full
_refine_ls_number_parameters 61
_refine_ls_number_reflns 1191
_refine_ls_number_restraints 0
_refine_ls_restrained_S_all 1.163
_refine_ls_R_factor_all 0.0271
_refine_ls_R_factor_gt 0.024
_refine_ls_shift/su_max 0
_refine_ls_shift/su_mean 0
_refine_ls_structure_factor_coef Fsqd
_refine_ls_weighting_details 'calc w=1/[\s^2^(Fo^2^)+(0.0269P)^2^+0.9713P] where P=(Fo^2^+2Fc^2^)/3'
_refine_ls_weighting_scheme calc
_refine_ls_wR_factor_gt 0.0578
_refine_ls_wR_factor_ref 0.0596
_reflns_number_gt 1123
_reflns_number_total 1191
_reflns_threshold_expression >2sigma(I)
_cod_data_source_file b805511d.txt
_cod_data_source_block BratRT
_cod_database_code 7004320

loop_
_symmetry_equiv_pos_as_xyz
'x, y, z'
'x, -y+1/2, -z+1/4'
'-x, -y, z'
'-x, y+1/2, -z+1/4'
'-y+1/2, -x, z+3/4'
'-y, x, -z'
'y, -x, -z'
'y+1/2, x, z+3/4'
'x+1/2, y+1/2, z+1/2'
'x+1/2, -y+1, -z+3/4'
'-x+1/2, -y+1/2, z+1/2'
'-x+1/2, y+1, -z+3/4'
'-y+1, -x+1/2, z+5/4'
'-y+1/2, x+1/2, -z+1/2'
'y+1/2, -x+1/2, -z+1/2'
'y+1, x+1/2, z+5/4'

loop_
_atom_site_label
_atom_site_type_symbol
_atom_site_fract_x
_atom_site_fract_y
_atom_site_fract_z
_atom_site_U_iso_or_equiv
_atom_site_adp_type
_atom_site_occupancy
_atom_site_symmetry_multiplicity
_atom_site_calc_flag
_atom_site_refinement_flags
_atom_site_disorder_assembly
_atom_site_disorder_group
S1 S 0.61878(3) 0.16385(3) 0.13492(9) 0.03321(15) Uani 1 1 d . . .
S2 S 0.80782(4) 0.33526(3) 0.12805(10) 0.03430(15) Uani 1 1 d . . .
C1 C 0.67293(17) 0.25 0.125 0.0278(6) Uani 1 2 d S . .
C3 C 0.89930(12) 0.28924(14) 0.1278(4) 0.0359(5) Uani 1 1 d . . .
C4 C 0.52911(13) 0.21121(14) 0.1307(4) 0.0388(5) Uani 1 1 d . . .
H4 H 0.4825 0.1832 0.1362 0.047 Uiso 1 1 calc R . .
C2 C 0.75280(18) 0.25 0.125 0.0279(6) Uani 1 2 d S . .
C5 C 0.96884(16) 0.34277(17) 0.1317(5) 0.0510(7) Uani 1 1 d . . .
H5A H 1.0158 0.3126 0.1175 0.077 Uiso 1 1 calc R . .
H5B H 0.9702 0.3702 0.2504 0.077 Uiso 1 1 calc R . .
H5C H 0.965 0.3798 0.0299 0.077 Uiso 1 1 calc R . .
Br1 Br 0.5 0 0.25 0.04593(16) Uani 1 4 d S . .

loop_
_atom_site_aniso_label
_atom_site_aniso_U_11
_atom_site_aniso_U_22
_atom_site_aniso_U_33
_atom_site_aniso_U_23
_atom_site_aniso_U_13
_atom_site_aniso_U_12
S1 0.0314(3) 0.0278(3) 0.0404(3) 0.0000(3) -0.0011(3) -0.0036(2)
S2 0.0325(3) 0.0269(3) 0.0435(3) 0.0026(3) -0.0015(2) -0.0042(2)
C1 0.0294(14) 0.0238(13) 0.0301(14) -0.0024(13) 0 0
C3 0.0280(10) 0.0458(13) 0.0341(12) 0.0105(12) -0.0014(11) -0.0041(9)
C4 0.0274(10) 0.0464(12) 0.0426(13) 0.0028(13) 0.0001(11) -0.0071(9)
C2 0.0276(13) 0.0247(12) 0.0314(15) -0.0007(12) 0 0
C5 0.0367(12) 0.0658(18) 0.0505(15) 0.0179(16) -0.0052(13) -0.0172(11)
Br1 0.03842(18) 0.03842(18) 0.0610(3) 0 0 0

loop_
_atom_type_symbol
_atom_type_description
_atom_type_scat_dispersion_real
_atom_type_scat_dispersion_imag
_atom_type_scat_source
C C 0.0033 0.0016 'International Tables Vol C Tables 4.2.6.8 and 6.1.1.4'
H H 0 0 'International Tables Vol C Tables 4.2.6.8 and 6.1.1.4'
Br Br -0.2901 2.4595 'International Tables Vol C Tables 4.2.6.8 and 6.1.1.4'
S S 0.1246 0.1234 'International Tables Vol C Tables 4.2.6.8 and 6.1.1.4'

loop_
_exptl_crystal_face_index_h
_exptl_crystal_face_index_k
_exptl_crystal_face_index_l
_exptl_crystal_face_perp_dist
1 0 0 0.02
-18 1 1 0.032
1 5 7 0.148
-2 -2 -3 0.116
-2 19 1 0.036
2 -14 -1 0.095
-3 0 1 0.07
2 1 -1 0.113
-2 -1 0 0.029
2 1 0 0.016

loop_
_geom_angle_atom_site_label_1
_geom_angle_atom_site_label_2
_geom_angle_atom_site_label_3
_geom_angle
_geom_angle_site_symmetry_1
_geom_angle_site_symmetry_3
_geom_angle_publ_flag
C4 S1 C1 94.27(11) . . ?
C2 S2 C3 96.13(12) . . ?
C2 C1 S1 122.12(8) . . ?
C2 C1 S1 122.12(8) . 2 ?
S1 C1 S1 115.75(17) . 2 ?
C3 C3 C5 127.60(16) 2 . ?
C3 C3 S2 116.70(8) 2 . ?
C5 C3 S2 115.7(2) . . ?
C4 C4 S1 117.85(8) 2 . ?
C1 C2 S2 122.83(9) . . ?
C1 C2 S2 122.83(9) . 2 ?
S2 C2 S2 114.33(18) . 2 ?

loop_
_geom_bond_atom_site_label_1
_geom_bond_atom_site_label_2
_geom_bond_distance
_geom_bond_site_symmetry_2
_geom_bond_publ_flag
S1 C4 1.733(2) . ?
S1 C1 1.7406(17) . ?
S2 C2 1.7346(18) . ?
S2 C3 1.750(2) . ?
C1 C2 1.365(4) . ?
C1 S1 1.7406(17) 2 ?
C3 C3 1.342(5) 2 ?
C3 C5 1.500(3) . ?
C4 C4 1.329(5) 2 ?
C2 S2 1.7346(18) 2 ?
